data_7050649
loop_
_publ_author_name
'Formica, Mauro'
'Fusi, Vieri'
'Giorgi, Luca'
'Guerri, Annalisa'
'Lucarini, Simone'
'Micheloni, Mauro'
'Paoli, Paola'
'Pontellini, Roberto'
'Rossi, Patrizia'
'Tarzia, Giorgio'
'Zappia, Giovanni'

_publ_section_title
;
 New ligand bearing preorganized binding side-arms interacting with
 ammonium cations: Synthesis, conformational studies and crystal
 structureElectronic supplementary information (ESI) available:
 molecular modeling studies. See
 http://www.rsc.org/suppdata/nj/b3/b306778e/
;
_journal_issue 11
_journal_name_full 'New Journal of Chemistry'
_journal_page_first 1575
_journal_paper_doi 10.1039/b306778e
_journal_volume 27
_journal_year 2003
_chemical_formula_moiety
;
(C24 H35 N6 O6 1+),(H2 O)8,(Cl 1-)
;
_chemical_formula_sum 'C24 H51 Cl N6 O14'
_chemical_formula_weight 682.15
_space_group_IT_number 2
_symmetry_cell_setting triclinic
_symmetry_space_group_name_Hall '-P 1'
_symmetry_space_group_name_H-M 'P -1'
_atom_sites_solution_hydrogens geom
_atom_sites_solution_primary direct
_atom_sites_solution_secondary difmap
_audit_creation_method SHELXL-97
_cell_angle_alpha 95.45(4)
_cell_angle_beta 98.14(4)
_cell_angle_gamma 118.46(3)
_cell_formula_units_Z 2
_cell_length_a 9.506(4)
_cell_length_b 9.904(3)
_cell_length_c 20.616(6)
_cell_measurement_temperature 293(2)
_cell_volume 1659.5(12)
_computing_cell_refinement 'Siemens P4'
_computing_data_collection 'Siemens P4'
_computing_data_reduction 'Siemens P4'
_computing_molecular_graphics 'ORTEP (Farruggia, 1997)'
_computing_publication_material 'PARST97 (Nardelli, 1997)'
_computing_structure_refinement 'SHELXL-97 (Sheldrick, 1997)'
_computing_structure_solution 'SIR97 (Altomare,1994)'
_diffrn_ambient_temperature 293(2)
_diffrn_measured_fraction_theta_full 0.978
_diffrn_measured_fraction_theta_max 0.978
_diffrn_measurement_device_type 'Siemens P4'
_diffrn_measurement_method \q/2\q
_diffrn_radiation_monochromator graphite
_diffrn_radiation_source 'X-ray tube'
_diffrn_radiation_type CuK\a
_diffrn_radiation_wavelength 1.54180
_diffrn_reflns_av_R_equivalents 0.0502
_diffrn_reflns_av_sigmaI/netI 0.0429
_diffrn_reflns_limit_h_max 1
_diffrn_reflns_limit_h_min -10
_diffrn_reflns_limit_k_max 10
_diffrn_reflns_limit_k_min -10
_diffrn_reflns_limit_l_max 23
_diffrn_reflns_limit_l_min -23
_diffrn_reflns_number 5850
_diffrn_reflns_theta_full 60.00
_diffrn_reflns_theta_max 60.00
_diffrn_reflns_theta_min 2.20
_diffrn_standards_interval_time 60
_diffrn_standards_number 3
_exptl_absorpt_coefficient_mu 1.654
_exptl_absorpt_correction_type 'REFDELF (WALKER and STUART, 1983)'
_exptl_crystal_colour colourless
_exptl_crystal_density_diffrn 1.365
_exptl_crystal_density_method 'not measured'
_exptl_crystal_description prism
_exptl_crystal_F_000 730
_exptl_crystal_size_max 0.4
_exptl_crystal_size_mid 0.4
_exptl_crystal_size_min 0.6
_refine_diff_density_max 0.493
_refine_diff_density_min -0.347
_refine_diff_density_rms 0.070
_refine_ls_extinction_coef 0.0042(8)
_refine_ls_extinction_expression Fc^*^=kFc[1+0.001xFc^2^\l^3^/sin(2\q)]^-1/4^
_refine_ls_extinction_method SHELXL
_refine_ls_goodness_of_fit_ref 1.045
_refine_ls_hydrogen_treatment mixed
_refine_ls_matrix_type full
_refine_ls_number_parameters 416
_refine_ls_number_reflns 4826
_refine_ls_number_restraints 0
_refine_ls_restrained_S_all 1.045
_refine_ls_R_factor_all 0.0782
_refine_ls_R_factor_gt 0.0691
_refine_ls_shift/su_max 0.133
_refine_ls_shift/su_mean 0.009
_refine_ls_structure_factor_coef Fsqd
_refine_ls_weighting_details 'calc w=1/[\s^2^(Fo^2^)+(0.1365P)^2^+0.8532P] where P=(Fo^2^+2Fc^2^)/3'
_refine_ls_weighting_scheme calc
_refine_ls_wR_factor_gt 0.1972
_refine_ls_wR_factor_ref 0.2090
_reflns_number_gt 4082
_reflns_number_total 4826
_reflns_threshold_expression >2sigma(I)
_cod_data_source_file b306778e.txt
_cod_data_source_block L
_cod_original_cell_volume 1659.5(10)
_cod_database_code 7050649

loop_
_symmetry_equiv_pos_as_xyz
'x, y, z'
'-x, -y, -z'

loop_
_atom_site_label
_atom_site_type_symbol
_atom_site_fract_x
_atom_site_fract_y
_atom_site_fract_z
_atom_site_U_iso_or_equiv
_atom_site_adp_type
_atom_site_occupancy
_atom_site_symmetry_multiplicity
_atom_site_calc_flag
_atom_site_refinement_flags
_atom_site_disorder_assembly
_atom_site_disorder_group
Cl1 Cl 0.69026(12) 0.38025(12) 0.49945(5) 0.0696(3) Uani 1 1 d . . .
O1 O 0.4394(4) 0.3931(3) 0.87300(17) 0.0967(11) Uani 1 1 d . . .
C1 C 0.5022(4) 0.5399(4) 0.88433(17) 0.0592(9) Uani 1 1 d . . .
C2 C 0.4646(6) 0.6222(9) 0.9320(2) 0.0917(16) Uani 1 1 d . . .
O2 O 0.3553(5) 0.5365(8) 0.96715(19) 0.159(2) Uani 1 1 d . . .
H2 H 0.3048 0.4447 0.9483 0.238 Uiso 1 1 calc R . .
C3 C 0.5342(10) 0.7793(11) 0.9406(3) 0.122(3) Uani 1 1 d . . .
H3 H 0.5079 0.8321 0.9721 0.146 Uiso 1 1 calc R . .
C4 C 0.6435(7) 0.8616(6) 0.9030(3) 0.101(2) Uani 1 1 d . . .
H4 H 0.6910 0.9698 0.9093 0.121 Uiso 1 1 calc R . .
C5 C 0.6828(5) 0.7857(4) 0.8567(2) 0.0635(10) Uani 1 1 d . . .
H5 H 0.7563 0.8405 0.8308 0.076 Uiso 1 1 calc R . .
N1 N 0.6116(3) 0.6268(3) 0.84912(12) 0.0467(6) Uani 1 1 d . . .
C6 C 0.6504(4) 0.5451(4) 0.79823(16) 0.0544(8) Uani 1 1 d . . .
H6A H 0.6640 0.4633 0.8153 0.065 Uiso 1 1 calc R . .
H6B H 0.7526 0.6178 0.7872 0.065 Uiso 1 1 calc R . .
C7 C 0.5139(4) 0.4738(3) 0.73569(15) 0.0432(7) Uani 1 1 d . . .
O3 O 0.3953(3) 0.4933(2) 0.73305(11) 0.0525(6) Uani 1 1 d . . .
N2 N 0.5323(3) 0.3935(3) 0.68415(12) 0.0417(6) Uani 1 1 d . . .
C8 C 0.6741(4) 0.3707(3) 0.68676(17) 0.0478(8) Uani 1 1 d . . .
H8A H 0.7712 0.4658 0.7110 0.057 Uiso 1 1 calc R . .
H8B H 0.6884 0.3531 0.6416 0.057 Uiso 1 1 calc R . .
C9 C 0.6608(4) 0.2351(3) 0.71947(16) 0.0459(7) Uani 1 1 d . . .
H9A H 0.7693 0.2481 0.7321 0.055 Uiso 1 1 calc R . .
H9B H 0.6208 0.2392 0.7600 0.055 Uiso 1 1 calc R . .
N3 N 0.5510(3) 0.0783(3) 0.67666(12) 0.0399(6) Uani 1 1 d . . .
HN3 H 0.419(8) 0.063(7) 0.658(3) 0.16(2) Uiso 1 1 d . . .
C10 C 0.6293(4) 0.0539(4) 0.62226(17) 0.0529(8) Uani 1 1 d . . .
H10A H 0.5575 -0.0474 0.5948 0.079 Uiso 1 1 calc R . .
H10B H 0.7309 0.0603 0.6414 0.079 Uiso 1 1 calc R . .
H10C H 0.6498 0.1329 0.5955 0.079 Uiso 1 1 calc R . .
C11 C 0.5221(4) -0.0415(3) 0.71969(16) 0.0455(7) Uani 1 1 d . . .
H11A H 0.4969 -0.0091 0.7603 0.055 Uiso 1 1 calc R . .
H11B H 0.6226 -0.0449 0.7322 0.055 Uiso 1 1 calc R . .
C12 C 0.3849(4) -0.2054(3) 0.68729(16) 0.0472(7) Uani 1 1 d . . .
H12A H 0.3955 -0.2279 0.6420 0.057 Uiso 1 1 calc R . .
H12B H 0.3978 -0.2796 0.7114 0.057 Uiso 1 1 calc R . .
N4 N 0.2200(3) -0.2291(3) 0.68547(12) 0.0419(6) Uani 1 1 d . . .
C13 C 0.1221(4) -0.2332(3) 0.62259(14) 0.0478(8) Uani 1 1 d . . .
H13A H 0.0119 -0.3208 0.6162 0.057 Uiso 1 1 calc R . .
H13B H 0.1688 -0.2511 0.5861 0.057 Uiso 1 1 calc R . .
C14 C 0.1125(4) -0.0849(3) 0.61945(15) 0.0460(7) Uani 1 1 d . . .
H14A H 0.0192 -0.1086 0.5849 0.055 Uiso 1 1 calc R . .
H14B H 0.0934 -0.0518 0.6616 0.055 Uiso 1 1 calc R . .
N5 N 0.2618(3) 0.0471(3) 0.60577(11) 0.0399(6) Uani 1 1 d . . .
C15 C 0.2747(5) 0.0149(4) 0.53556(15) 0.0550(8) Uani 1 1 d . . .
H15A H 0.2811 -0.0790 0.5280 0.082 Uiso 1 1 calc R . .
H15B H 0.3714 0.1008 0.5275 0.082 Uiso 1 1 calc R . .
H15C H 0.1800 0.0020 0.5059 0.082 Uiso 1 1 calc R . .
C16 C 0.2516(4) 0.1925(3) 0.61886(16) 0.0461(7) Uani 1 1 d . . .
H16A H 0.2186 0.1980 0.6610 0.055 Uiso 1 1 calc R . .
H16B H 0.1673 0.1863 0.5842 0.055 Uiso 1 1 calc R . .
C17 C 0.4109(4) 0.3415(3) 0.62141(15) 0.0469(7) Uani 1 1 d . . .
H17A H 0.4589 0.3252 0.5850 0.056 Uiso 1 1 calc R . .
H17B H 0.3865 0.4242 0.6143 0.056 Uiso 1 1 calc R . .
O4 O 0.0081(3) -0.2823(3) 0.73598(11) 0.0509(6) Uani 1 1 d . . .
C18 C 0.1462(4) -0.2629(3) 0.73747(14) 0.0403(7) Uani 1 1 d . . .
C19 C 0.2397(4) -0.2802(4) 0.79985(15) 0.0470(7) Uani 1 1 d . . .
H19A H 0.2658 -0.3617 0.7884 0.056 Uiso 1 1 calc R . .
H19B H 0.3416 -0.1830 0.8173 0.056 Uiso 1 1 calc R . .
N6 N 0.1417(3) -0.3195(3) 0.85063(12) 0.0447(6) Uani 1 1 d . . .
C20 C 0.0466(4) -0.4741(4) 0.85483(16) 0.0509(8) Uani 1 1 d . . .
H20 H 0.0491 -0.5513 0.8263 0.061 Uiso 1 1 calc R . .
C21 C -0.0489(4) -0.5147(4) 0.89924(17) 0.0579(9) Uani 1 1 d . . .
H21 H -0.1120 -0.6193 0.9020 0.070 Uiso 1 1 calc R . .
C22 C -0.0532(4) -0.3973(4) 0.94204(17) 0.0593(9) Uani 1 1 d . . .
H22 H -0.1196 -0.4243 0.9731 0.071 Uiso 1 1 calc R . .
C23 C 0.0396(4) -0.2450(4) 0.93785(16) 0.0553(8) Uani 1 1 d . . .
O5 O 0.0459(4) -0.1227(3) 0.97648(15) 0.0793(8) Uani 1 1 d . . .
HO5 H -0.012(6) -0.159(6) 1.014(3) 0.102(16) Uiso 1 1 d . . .
C24 C 0.1415(4) -0.1997(4) 0.89030(16) 0.0500(8) Uani 1 1 d . . .
O6 O 0.2272(3) -0.0609(3) 0.88360(13) 0.0670(7) Uani 1 1 d . . .
O7 O 0.1355(4) 0.1808(4) 0.92782(15) 0.0815(8) Uani 1 1 d . . .
O8 O -0.0410(6) 0.1268(5) 0.7919(3) 0.1415(18) Uani 1 1 d . . .
O9 O 0.0576(4) 0.3605(4) 0.69870(19) 0.1011(11) Uani 1 1 d . . .
O10 O 0.2815(5) 0.1172(4) 0.77648(17) 0.1109(13) Uani 1 1 d . . .
O11 O 0.5662(5) 0.1880(5) 0.9080(2) 0.1197(13) Uani 1 1 d . . .
O12 O 1.0106(4) 0.3632(4) 0.56000(19) 0.0947(10) Uani 1 1 d . . .
O13 O 0.3256(4) 0.3102(4) 0.44063(18) 0.0937(10) Uani 1 1 d . . .
O14 O 0.2154(5) 0.1853(5) 0.30247(19) 0.1040(11) Uani 1 1 d . . .

loop_
_atom_site_aniso_label
_atom_site_aniso_U_11
_atom_site_aniso_U_22
_atom_site_aniso_U_33
_atom_site_aniso_U_23
_atom_site_aniso_U_13
_atom_site_aniso_U_12
Cl1 0.0647(6) 0.0840(7) 0.0666(6) 0.0118(5) 0.0206(4) 0.0406(5)
O1 0.087(2) 0.0635(19) 0.097(2) 0.0368(16) 0.0043(17) 0.0047(16)
C1 0.0515(19) 0.062(2) 0.0516(19) 0.0136(16) 0.0047(15) 0.0194(17)
C2 0.071(3) 0.169(6) 0.050(2) 0.014(3) 0.012(2) 0.074(3)
O2 0.101(3) 0.329(8) 0.084(3) 0.086(4) 0.052(2) 0.119(4)
C3 0.140(6) 0.206(8) 0.058(3) -0.040(4) -0.017(3) 0.137(6)
C4 0.109(4) 0.072(3) 0.103(4) -0.047(3) -0.043(3) 0.059(3)
C5 0.057(2) 0.0394(18) 0.074(2) -0.0005(16) -0.0056(17) 0.0156(16)
N1 0.0467(14) 0.0373(13) 0.0461(14) -0.0014(11) 0.0025(11) 0.0165(11)
C6 0.056(2) 0.0549(19) 0.0501(18) -0.0010(15) 0.0032(15) 0.0300(16)
C7 0.0477(18) 0.0308(14) 0.0460(16) 0.0079(12) 0.0064(13) 0.0164(13)
O3 0.0542(14) 0.0461(12) 0.0579(13) 0.0001(10) 0.0016(10) 0.0298(11)
N2 0.0473(14) 0.0297(12) 0.0432(13) 0.0066(10) 0.0096(11) 0.0155(11)
C8 0.0447(17) 0.0324(15) 0.0590(19) 0.0063(13) 0.0193(14) 0.0117(13)
C9 0.0388(16) 0.0412(16) 0.0530(17) 0.0042(13) 0.0077(13) 0.0176(13)
N3 0.0411(13) 0.0309(12) 0.0468(14) 0.0082(10) 0.0150(11) 0.0154(10)
C10 0.060(2) 0.0422(16) 0.0599(19) 0.0110(14) 0.0304(16) 0.0227(15)
C11 0.0416(16) 0.0432(16) 0.0544(18) 0.0177(13) 0.0159(13) 0.0204(14)
C12 0.0567(19) 0.0346(15) 0.0554(18) 0.0156(13) 0.0238(15) 0.0224(14)
N4 0.0462(14) 0.0303(12) 0.0423(13) 0.0094(10) 0.0113(11) 0.0126(10)
C13 0.0534(18) 0.0328(15) 0.0389(15) 0.0055(12) 0.0045(13) 0.0087(13)
C14 0.0435(17) 0.0356(15) 0.0466(16) 0.0110(12) 0.0079(13) 0.0101(13)
N5 0.0468(14) 0.0294(12) 0.0381(12) 0.0074(9) 0.0117(10) 0.0137(11)
C15 0.074(2) 0.0411(17) 0.0411(17) 0.0073(13) 0.0146(15) 0.0212(16)
C16 0.0507(18) 0.0338(15) 0.0482(17) 0.0062(12) 0.0044(13) 0.0186(14)
C17 0.0595(19) 0.0300(14) 0.0425(16) 0.0088(12) 0.0080(14) 0.0159(14)
O4 0.0372(12) 0.0531(13) 0.0552(13) 0.0193(10) 0.0110(9) 0.0149(10)
C18 0.0401(17) 0.0289(14) 0.0421(16) 0.0081(11) 0.0081(12) 0.0095(12)
C19 0.0453(17) 0.0495(17) 0.0450(16) 0.0143(13) 0.0136(13) 0.0207(14)
N6 0.0443(14) 0.0431(14) 0.0419(13) 0.0134(11) 0.0101(11) 0.0166(11)
C20 0.0541(19) 0.0404(16) 0.0522(18) 0.0146(14) 0.0104(15) 0.0182(15)
C21 0.057(2) 0.0498(19) 0.059(2) 0.0233(16) 0.0132(16) 0.0180(16)
C22 0.0524(19) 0.074(2) 0.0477(18) 0.0258(17) 0.0167(15) 0.0248(18)
C23 0.0538(19) 0.062(2) 0.0445(17) 0.0078(15) 0.0094(14) 0.0255(17)
O5 0.088(2) 0.0752(18) 0.0680(17) -0.0006(14) 0.0287(15) 0.0348(16)
C24 0.0464(18) 0.0461(18) 0.0481(17) 0.0096(14) 0.0071(14) 0.0163(15)
O6 0.0724(16) 0.0424(13) 0.0731(16) 0.0107(11) 0.0230(13) 0.0163(12)
O7 0.085(2) 0.085(2) 0.0831(19) 0.0221(15) 0.0382(16) 0.0422(16)
O8 0.122(3) 0.105(3) 0.159(4) 0.028(3) -0.027(3) 0.041(3)
O9 0.075(2) 0.093(2) 0.112(3) -0.0061(19) 0.0358(18) 0.0243(17)
O10 0.146(3) 0.076(2) 0.083(2) 0.0183(17) 0.025(2) 0.033(2)
O11 0.099(3) 0.112(3) 0.136(3) 0.028(2) 0.027(2) 0.041(2)
O12 0.081(2) 0.078(2) 0.118(3) 0.0305(18) 0.0071(18) 0.0359(17)
O13 0.079(2) 0.0736(19) 0.112(3) 0.0127(17) -0.0003(17) 0.0313(16)
O14 0.127(3) 0.122(3) 0.107(3) 0.042(2) 0.053(2) 0.085(3)

loop_
_atom_type_symbol
_atom_type_description
_atom_type_scat_dispersion_real
_atom_type_scat_dispersion_imag
_atom_type_scat_source
C C 0.0181 0.0091 'International Tables Vol C Tables 4.2.6.8 and 6.1.1.4'
H H 0.0000 0.0000 'International Tables Vol C Tables 4.2.6.8 and 6.1.1.4'
N N 0.0311 0.0180 'International Tables Vol C Tables 4.2.6.8 and 6.1.1.4'
O O 0.0492 0.0322 'International Tables Vol C Tables 4.2.6.8 and 6.1.1.4'
Cl Cl 0.3639 0.7018 'International Tables Vol C Tables 4.2.6.8 and 6.1.1.4'

loop_
_geom_angle_atom_site_label_1
_geom_angle_atom_site_label_2
_geom_angle_atom_site_label_3
_geom_angle
_geom_angle_site_symmetry_1
_geom_angle_site_symmetry_3
_geom_angle_publ_flag
O1 C1 N1 119.7(4) . . ?
O1 C1 C2 124.0(4) . . ?
N1 C1 C2 116.4(4) . . ?
O2 C2 C3 122.5(6) . . ?
O2 C2 C1 116.8(6) . . ?
C3 C2 C1 120.8(5) . . ?
C2 O2 H2 109.5 . . ?
C2 C3 C4 120.4(4) . . ?
C2 C3 H3 119.8 . . ?
C4 C3 H3 119.8 . . ?
C5 C4 C3 120.3(5) . . ?
C5 C4 H4 119.9 . . ?
C3 C4 H4 119.8 . . ?
C4 C5 N1 118.3(5) . . ?
C4 C5 H5 120.9 . . ?
N1 C5 H5 120.9 . . ?
C1 N1 C5 123.9(3) . . ?
C1 N1 C6 117.9(3) . . ?
C5 N1 C6 118.2(3) . . ?
N1 C6 C7 110.4(3) . . ?
N1 C6 H6A 109.6 . . ?
C7 C6 H6A 109.6 . . ?
N1 C6 H6B 109.6 . . ?
C7 C6 H6B 109.6 . . ?
H6A C6 H6B 108.1 . . ?
O3 C7 N2 122.6(3) . . ?
O3 C7 C6 120.2(3) . . ?
N2 C7 C6 117.2(3) . . ?
C7 N2 C8 122.9(3) . . ?
C7 N2 C17 116.9(3) . . ?
C8 N2 C17 119.9(2) . . ?
N2 C8 C9 114.2(2) . . ?
N2 C8 H8A 108.7 . . ?
C9 C8 H8A 108.7 . . ?
N2 C8 H8B 108.7 . . ?
C9 C8 H8B 108.7 . . ?
H8A C8 H8B 107.6 . . ?
N3 C9 C8 114.3(3) . . ?
N3 C9 H9A 108.7 . . ?
C8 C9 H9A 108.7 . . ?
N3 C9 H9B 108.7 . . ?
C8 C9 H9B 108.7 . . ?
H9A C9 H9B 107.6 . . ?
C9 N3 C10 110.1(2) . . ?
C9 N3 C11 107.9(2) . . ?
C10 N3 C11 110.1(2) . . ?
C9 N3 HN3 110(3) . . ?
C10 N3 HN3 114(3) . . ?
C11 N3 HN3 104(3) . . ?
N3 C10 H10A 109.5 . . ?
N3 C10 H10B 109.5 . . ?
H10A C10 H10B 109.5 . . ?
N3 C10 H10C 109.5 . . ?
H10A C10 H10C 109.5 . . ?
H10B C10 H10C 109.5 . . ?
N3 C11 C12 114.5(3) . . ?
N3 C11 H11A 108.6 . . ?
C12 C11 H11A 108.6 . . ?
N3 C11 H11B 108.6 . . ?
C12 C11 H11B 108.6 . . ?
H11A C11 H11B 107.6 . . ?
N4 C12 C11 114.4(2) . . ?
N4 C12 H12A 108.7 . . ?
C11 C12 H12A 108.7 . . ?
N4 C12 H12B 108.7 . . ?
C11 C12 H12B 108.7 . . ?
H12A C12 H12B 107.6 . . ?
C18 N4 C12 122.7(2) . . ?
C18 N4 C13 117.4(3) . . ?
C12 N4 C13 119.5(2) . . ?
N4 C13 C14 114.2(2) . . ?
N4 C13 H13A 108.7 . . ?
C14 C13 H13A 108.7 . . ?
N4 C13 H13B 108.7 . . ?
C14 C13 H13B 108.7 . . ?
H13A C13 H13B 107.6 . . ?
N5 C14 C13 114.2(3) . . ?
N5 C14 H14A 108.7 . . ?
C13 C14 H14A 108.7 . . ?
N5 C14 H14B 108.7 . . ?
C13 C14 H14B 108.7 . . ?
H14A C14 H14B 107.6 . . ?
C15 N5 C14 110.4(2) . . ?
C15 N5 C16 110.6(2) . . ?
C14 N5 C16 108.4(2) . . ?
N5 C15 H15A 109.5 . . ?
N5 C15 H15B 109.5 . . ?
H15A C15 H15B 109.5 . . ?
N5 C15 H15C 109.5 . . ?
H15A C15 H15C 109.5 . . ?
H15B C15 H15C 109.5 . . ?
N5 C16 C17 114.0(3) . . ?
N5 C16 H16A 108.8 . . ?
C17 C16 H16A 108.8 . . ?
N5 C16 H16B 108.8 . . ?
C17 C16 H16B 108.8 . . ?
H16A C16 H16B 107.7 . . ?
N2 C17 C16 114.4(2) . . ?
N2 C17 H17A 108.7 . . ?
C16 C17 H17A 108.7 . . ?
N2 C17 H17B 108.6 . . ?
C16 C17 H17B 108.6 . . ?
H17A C17 H17B 107.6 . . ?
O4 C18 N4 122.7(3) . . ?
O4 C18 C19 119.8(3) . . ?
N4 C18 C19 117.5(3) . . ?
N6 C19 C18 110.4(2) . . ?
N6 C19 H19A 109.6 . . ?
C18 C19 H19A 109.6 . . ?
N6 C19 H19B 109.6 . . ?
C18 C19 H19B 109.6 . . ?
H19A C19 H19B 108.1 . . ?
C24 N6 C20 122.6(3) . . ?
C24 N6 C19 118.1(3) . . ?
C20 N6 C19 119.3(3) . . ?
C21 C20 N6 120.9(3) . . ?
C21 C20 H20 119.6 . . ?
N6 C20 H20 119.6 . . ?
C20 C21 C22 119.4(3) . . ?
C20 C21 H21 120.3 . . ?
C22 C21 H21 120.3 . . ?
C23 C22 C21 119.9(3) . . ?
C23 C22 H22 120.1 . . ?
C21 C22 H22 120.1 . . ?
C22 C23 O5 125.0(3) . . ?
C22 C23 C24 121.4(3) . . ?
O5 C23 C24 113.6(3) . . ?
C23 O5 HO5 110(3) . . ?
O6 C24 N6 120.3(3) . . ?
O6 C24 C23 123.9(3) . . ?
N6 C24 C23 115.8(3) . . ?

loop_
_geom_bond_atom_site_label_1
_geom_bond_atom_site_label_2
_geom_bond_distance
_geom_bond_site_symmetry_2
_geom_bond_publ_flag
O1 C1 1.262(5) . ?
C1 N1 1.352(5) . ?
C1 C2 1.408(7) . ?
C2 O2 1.348(7) . ?
C2 C3 1.350(9) . ?
O2 H2 0.8200 . ?
C3 C4 1.372(10) . ?
C3 H3 0.9300 . ?
C4 C5 1.360(7) . ?
C4 H4 0.9300 . ?
C5 N1 1.367(4) . ?
C5 H5 0.9300 . ?
N1 C6 1.457(4) . ?
C6 C7 1.525(4) . ?
C6 H6A 0.9700 . ?
C6 H6B 0.9700 . ?
C7 O3 1.226(4) . ?
C7 N2 1.348(4) . ?
N2 C8 1.464(4) . ?
N2 C17 1.468(4) . ?
C8 C9 1.519(4) . ?
C8 H8A 0.9700 . ?
C8 H8B 0.9700 . ?
C9 N3 1.488(4) . ?
C9 H9A 0.9700 . ?
C9 H9B 0.9700 . ?
N3 C10 1.492(4) . ?
N3 C11 1.494(4) . ?
N3 HN3 1.19(7) . ?
C10 H10A 0.9600 . ?
C10 H10B 0.9600 . ?
C10 H10C 0.9600 . ?
C11 C12 1.520(4) . ?
C11 H11A 0.9700 . ?
C11 H11B 0.9700 . ?
C12 N4 1.464(4) . ?
C12 H12A 0.9700 . ?
C12 H12B 0.9700 . ?
N4 C18 1.345(4) . ?
N4 C13 1.470(4) . ?
C13 C14 1.521(4) . ?
C13 H13A 0.9700 . ?
C13 H13B 0.9700 . ?
C14 N5 1.489(4) . ?
C14 H14A 0.9700 . ?
C14 H14B 0.9700 . ?
N5 C15 1.487(4) . ?
N5 C16 1.491(4) . ?
C15 H15A 0.9600 . ?
C15 H15B 0.9600 . ?
C15 H15C 0.9600 . ?
C16 C17 1.519(4) . ?
C16 H16A 0.9700 . ?
C16 H16B 0.9700 . ?
C17 H17A 0.9700 . ?
C17 H17B 0.9700 . ?
O4 C18 1.228(4) . ?
C18 C19 1.528(4) . ?
C19 N6 1.457(4) . ?
C19 H19A 0.9700 . ?
C19 H19B 0.9700 . ?
N6 C24 1.376(4) . ?
N6 C20 1.378(4) . ?
C20 C21 1.335(5) . ?
C20 H20 0.9300 . ?
C21 C22 1.412(5) . ?
C21 H21 0.9300 . ?
C22 C23 1.356(5) . ?
C22 H22 0.9300 . ?
C23 O5 1.356(5) . ?
C23 C24 1.427(5) . ?
O5 HO5 1.01(6) . ?
C24 O6 1.254(4) . ?
